data_7713606
loop_
_publ_author_name
'Guo, Dianjun'
'Rajeshkumar, Thayalan'
'Zhu, Shan'
'Yuan, Qingbing'
'Hong, Dongjing'
'Zhou, Shuangliu'
'Zhu, Xiancui'
'Maron, Laurent'
'Wang, Shaowu'

_publ_section_title
;
 Aryl C--H bond functionalization with diphenyldiazomethane induced by
 rare-earth metal alkyl complexes
;
_journal_name_full 'Dalton Transactions'
_journal_paper_doi 10.1039/D3DT01714A
_journal_year 2023
_chemical_formula_moiety 'C66 H53 N6 Y'
_chemical_formula_sum 'C66 H53 N6 Y'
_chemical_formula_weight 1019.05
_space_group_crystal_system monoclinic
_space_group_IT_number 14
_space_group_name_Hall '-P 2ybc'
_space_group_name_H-M_alt 'P 1 21/c 1'
_atom_sites_solution_hydrogens geom
_atom_sites_solution_primary dual
_audit_creation_date 2022-04-01
_audit_creation_method
;
Olex2 1.2
(compiled 2018.05.29 svn.r3508 for OlexSys, GUI svn.r5506)
;
_audit_update_record
;
2022-08-13 deposited with the CCDC.	2023-07-19 downloaded from the CCDC.
;
_cell_angle_alpha 90
_cell_angle_beta 99.3820(10)
_cell_angle_gamma 90
_cell_formula_units_Z 4
_cell_length_a 12.6440(9)
_cell_length_b 19.4671(14)
_cell_length_c 24.5847(18)
_cell_measurement_reflns_used 8146
_cell_measurement_temperature 293.15
_cell_measurement_theta_max 20.453
_cell_measurement_theta_min 2.216
_cell_volume 5970.4(7)
_computing_cell_refinement 'SAINT v8.37A (Bruker, 2015)'
_computing_data_reduction 'SAINT v8.37A (Bruker, 2015)'
_computing_molecular_graphics 'Olex2 (Dolomanov et al., 2009)'
_computing_publication_material 'Olex2 (Dolomanov et al., 2009)'
_computing_structure_refinement 'ShelXL (Sheldrick, 2015)'
_computing_structure_solution 'ShelXT (Sheldrick, 2015)'
_diffrn_ambient_temperature 293.15
_diffrn_measured_fraction_theta_full 0.996
_diffrn_measured_fraction_theta_max 0.989
_diffrn_measurement_device_type 'Bruker APEX-II CCD'
_diffrn_measurement_method '\f and \w scans'
_diffrn_radiation_type MoK\a
_diffrn_radiation_wavelength 0.71073
_diffrn_reflns_av_R_equivalents 0.1208
_diffrn_reflns_av_unetI/netI 0.1150
_diffrn_reflns_Laue_measured_fraction_full 0.996
_diffrn_reflns_Laue_measured_fraction_max 0.989
_diffrn_reflns_limit_h_max 16
_diffrn_reflns_limit_h_min -16
_diffrn_reflns_limit_k_max 25
_diffrn_reflns_limit_k_min -25
_diffrn_reflns_limit_l_max 31
_diffrn_reflns_limit_l_min -31
_diffrn_reflns_number 69175
_diffrn_reflns_point_group_measured_fraction_full 0.996
_diffrn_reflns_point_group_measured_fraction_max 0.989
_diffrn_reflns_theta_full 25.242
_diffrn_reflns_theta_max 27.479
_diffrn_reflns_theta_min 1.341
_diffrn_standards_number 0
_exptl_absorpt_coefficient_mu 1.019
_exptl_absorpt_correction_T_max 0.7456
_exptl_absorpt_correction_T_min 0.5286
_exptl_absorpt_correction_type multi-scan
_exptl_absorpt_process_details
;
SADABS-2016/2 (Bruker,2016/2) was used for absorption correction.
wR2(int) was 0.0945 before and 0.0606 after correction.
The Ratio of minimum to maximum transmission is 0.7090.
The \l/2 correction factor is Not present.
;
_exptl_crystal_colour 'clear light black'
_exptl_crystal_colour_lustre clear
_exptl_crystal_colour_modifier light
_exptl_crystal_colour_primary black
_exptl_crystal_density_diffrn 1.134
_exptl_crystal_description block
_exptl_crystal_F_000 2120
_exptl_crystal_size_max 0.22
_exptl_crystal_size_mid 0.21
_exptl_crystal_size_min 0.2
_refine_diff_density_max 0.298
_refine_diff_density_min -0.272
_refine_diff_density_rms 0.050
_refine_ls_extinction_method none
_refine_ls_goodness_of_fit_ref 0.967
_refine_ls_hydrogen_treatment constr
_refine_ls_matrix_type full
_refine_ls_number_parameters 660
_refine_ls_number_reflns 13546
_refine_ls_number_restraints 0
_refine_ls_restrained_S_all 0.967
_refine_ls_R_factor_all 0.1358
_refine_ls_R_factor_gt 0.0565
_refine_ls_shift/su_max 0.001
_refine_ls_shift/su_mean 0.000
_refine_ls_structure_factor_coef Fsqd
_refine_ls_weighting_details 'w=1/[\s^2^(Fo^2^)+(0.0517P)^2^] where P=(Fo^2^+2Fc^2^)/3'
_refine_ls_weighting_scheme calc
_refine_ls_wR_factor_gt 0.1067
_refine_ls_wR_factor_ref 0.1275
_reflns_Friedel_coverage 0.000
_reflns_number_gt 6749
_reflns_number_total 13546
_reflns_threshold_expression 'I > 2\s(I)'
_cod_data_source_file d3dt01714a2.cif
_cod_data_source_block 2g
_cod_database_code 7713606
_shelx_shelxl_version_number 2018/3
_shelx_space_group_comment
;
The symmetry employed for this shelxl refinement is uniquely defined
by the following loop, which should always be used as a source of
symmetry information in preference to the above space-group names.
They are only intended as comments.
;
_shelx_estimated_absorpt_t_max 0.822
_shelx_estimated_absorpt_t_min 0.807
_olex2_refinement_description
;
1. Fixed Uiso
 At 1.2 times of:
  All C(H) groups
 At 1.5 times of:
  All C(H,H,H) groups
2.a Ternary CH refined with riding coordinates:
 C20(H20), C19(H19)
2.b Aromatic/amide H refined with riding coordinates:
 C39(H39), C3(H3), C17(H17), C2(H2), C37(H37), C38(H38), C48(H48), C56(H56),
 C13(H13), C59(H59), C52(H52), C31(H31), C11(H11), C1(H1), C7(H7), C14(H14),
 C15(H15), C34(H34), C57(H57), C35(H35), C29(H29), C58(H58), C33(H33), C32(H32),
  C51(H51), C10(H10), C46(H46), C16(H16), C65(H65), C42(H42), C61(H61),
 C25(H25), C49(H49), C45(H45), C64(H64), C44(H44), C9(H9), C62(H62), C43(H43),
 C63(H63), C50(H50), C8(H8), C26(H26), C27(H27), C28(H28)
2.c Idealised Me refined as rotating group:
 C22(H22A,H22B,H22C), C66(H66A,H66B,H66C)
;
_olex2_submission_special_instructions 'No special instructions were received'

loop_
_space_group_symop_operation_xyz
'x, y, z'
'-x, y+1/2, -z+1/2'
'-x, -y, -z'
'x, -y-1/2, z-1/2'

loop_
_atom_site_label
_atom_site_type_symbol
_atom_site_fract_x
_atom_site_fract_y
_atom_site_fract_z
_atom_site_U_iso_or_equiv
_atom_site_adp_type
_atom_site_occupancy
_atom_site_site_symmetry_order
_atom_site_calc_flag
_atom_site_refinement_flags_posn
_atom_site_refinement_flags_adp
_atom_site_refinement_flags_occupancy
_atom_site_disorder_assembly
_atom_site_disorder_group
Y1 Y 0.30252(2) 0.43272(2) 0.68590(2) 0.04183(11) Uani 1 1 d . . . . .
N1 N 0.43768(19) 0.37967(12) 0.65211(10) 0.0457(6) Uani 1 1 d . . . . .
N2 N 0.19997(19) 0.34540(13) 0.71524(11) 0.0497(7) Uani 1 1 d . . . . .
N3 N 0.42507(18) 0.36778(11) 0.77264(9) 0.0387(6) Uani 1 1 d . . . . .
N5 N 0.21608(19) 0.45081(12) 0.59772(10) 0.0475(7) Uani 1 1 d . . . . .
N4 N 0.29702(19) 0.55407(12) 0.67150(11) 0.0513(7) Uani 1 1 d . . . . .
C4 C 0.5447(2) 0.37003(14) 0.67459(12) 0.0411(7) Uani 1 1 d . . . . .
N6 N 0.1492(2) 0.39774(13) 0.57060(10) 0.0515(7) Uani 1 1 d . . . . .
C12 C 0.6254(2) 0.48214(15) 0.71593(14) 0.0455(8) Uani 1 1 d . . . . .
C21 C 0.3460(2) 0.39728(16) 0.79831(12) 0.0415(7) Uani 1 1 d . . . . .
C18 C 0.4928(2) 0.41987(14) 0.75863(12) 0.0397(7) Uani 1 1 d . . . . .
C5 C 0.5871(2) 0.40838(14) 0.72796(12) 0.0409(7) Uani 1 1 d . . . . .
C23 C 0.2532(2) 0.35768(15) 0.81699(13) 0.0475(8) Uani 1 1 d . . . . .
C36 C 0.1971(2) 0.31831(16) 0.76730(13) 0.0447(8) Uani 1 1 d . . . . .
C20 C 0.3624(2) 0.46699(16) 0.79895(12) 0.0472(8) Uani 1 1 d . . . . .
H20 H 0.325533 0.500384 0.819119 0.057 Uiso 1 1 calc R . . . .
C47 C 0.0031(2) 0.46488(18) 0.59789(14) 0.0535(9) Uani 1 1 d . . . . .
C55 C 0.2709(2) 0.48446(16) 0.56198(14) 0.0486(8) Uani 1 1 d . . . . .
C30 C 0.2936(3) 0.31028(16) 0.86599(13) 0.0530(8) Uani 1 1 d . . . . .
C19 C 0.4532(2) 0.48069(15) 0.77462(12) 0.0444(8) Uani 1 1 d . . . . .
H19 H 0.490210 0.525024 0.775765 0.053 Uiso 1 1 calc R . . . .
C39 C 0.1447(2) 0.29875(16) 0.67912(14) 0.0553(9) Uani 1 1 d . . . . .
H39 H 0.134586 0.302799 0.640926 0.066 Uiso 1 1 calc R . . . .
C54 C 0.3281(3) 0.54688(17) 0.57736(14) 0.0533(9) Uani 1 1 d . . . . .
C3 C 0.5910(3) 0.32618(16) 0.64151(14) 0.0529(9) Uani 1 1 d . . . . .
H3 H 0.662062 0.311735 0.647142 0.063 Uiso 1 1 calc R . . . .
C6 C 0.6802(2) 0.37113(15) 0.76334(15) 0.0519(9) Uani 1 1 d . . . . .
C22 C 0.4382(2) 0.29384(13) 0.76242(12) 0.0459(8) Uani 1 1 d . . . . .
H22A H 0.371424 0.270610 0.763102 0.069 Uiso 1 1 calc GR . . . .
H22B H 0.492180 0.275172 0.790505 0.069 Uiso 1 1 calc GR . . . .
H22C H 0.459413 0.287628 0.726992 0.069 Uiso 1 1 calc GR . . . .
C17 C 0.5903(2) 0.51386(16) 0.66643(15) 0.0573(9) Uani 1 1 d . . . . .
H17 H 0.549590 0.489436 0.637918 0.069 Uiso 1 1 calc R . . . .
C2 C 0.5113(3) 0.30739(16) 0.59785(14) 0.0597(9) Uani 1 1 d . . . . .
H2 H 0.519057 0.277588 0.569205 0.072 Uiso 1 1 calc R . . . .
C37 C 0.1405(2) 0.25803(16) 0.76297(15) 0.0536(9) Uani 1 1 d . . . . .
H37 H 0.127000 0.230317 0.791883 0.064 Uiso 1 1 calc R . . . .
C38 C 0.1070(3) 0.24616(17) 0.70667(16) 0.0613(10) Uani 1 1 d . . . . .
H38 H 0.066439 0.209149 0.691069 0.074 Uiso 1 1 calc R . . . .
C48 C -0.0534(3) 0.4584(2) 0.64099(16) 0.0711(11) Uani 1 1 d . . . . .
H48 H -0.061622 0.415299 0.656133 0.085 Uiso 1 1 calc R . . . .
C56 C 0.2674(3) 0.46268(18) 0.50681(15) 0.0604(9) Uani 1 1 d . . . . .
H56 H 0.224593 0.425282 0.494128 0.072 Uiso 1 1 calc R . . . .
C41 C -0.0222(3) 0.34596(18) 0.55160(14) 0.0596(9) Uani 1 1 d . . . . .
C13 C 0.6876(2) 0.51930(17) 0.75722(15) 0.0588(9) Uani 1 1 d . . . . .
H13 H 0.713299 0.498328 0.790767 0.071 Uiso 1 1 calc R . . . .
C59 C 0.3857(3) 0.57716(18) 0.53887(17) 0.0690(10) Uani 1 1 d . . . . .
H59 H 0.425282 0.616715 0.549076 0.083 Uiso 1 1 calc R . . . .
C40 C 0.0488(3) 0.40402(16) 0.57386(13) 0.0509(8) Uani 1 1 d . . . . .
C52 C 0.0143(3) 0.52940(19) 0.57585(15) 0.0637(10) Uani 1 1 d . . . . .
H52 H 0.052157 0.534448 0.546703 0.076 Uiso 1 1 calc R . . . .
C31 C 0.4002(3) 0.30433(18) 0.88974(13) 0.0598(9) Uani 1 1 d . . . . .
H31 H 0.451129 0.330731 0.875925 0.072 Uiso 1 1 calc R . . . .
C11 C 0.6813(3) 0.35572(18) 0.81774(17) 0.0729(11) Uani 1 1 d . . . . .
H11 H 0.622331 0.366857 0.834172 0.087 Uiso 1 1 calc R . . . .
C1 C 0.4203(3) 0.34070(16) 0.60501(13) 0.0533(8) Uani 1 1 d . . . . .
H1 H 0.355227 0.337561 0.581279 0.064 Uiso 1 1 calc R . . . .
C7 C 0.7721(3) 0.35544(18) 0.74080(18) 0.0746(11) Uani 1 1 d . . . . .
H7 H 0.775424 0.366976 0.704409 0.090 Uiso 1 1 calc R . . . .
C60 C 0.2738(3) 0.59373(16) 0.71711(15) 0.0575(9) Uani 1 1 d . . . . .
C53 C 0.3170(3) 0.58458(16) 0.62717(17) 0.0595(9) Uani 1 1 d . . . . .
C14 C 0.7121(3) 0.58770(18) 0.74901(18) 0.0698(11) Uani 1 1 d . . . . .
H14 H 0.753635 0.612264 0.777144 0.084 Uiso 1 1 calc R . . . .
C24 C 0.1777(3) 0.41123(17) 0.83720(17) 0.0603(9) Uani 1 1 d . . . . .
C15 C 0.6756(3) 0.61891(18) 0.7002(2) 0.0707(11) Uani 1 1 d . . . . .
H15 H 0.691710 0.664845 0.695062 0.085 Uiso 1 1 calc R . . . .
C34 C 0.2517(4) 0.2288(2) 0.93399(17) 0.0864(13) Uani 1 1 d . . . . .
H34 H 0.201189 0.203921 0.949350 0.104 Uiso 1 1 calc R . . . .
C57 C 0.3244(3) 0.4945(2) 0.47155(16) 0.0728(11) Uani 1 1 d . . . . .
H57 H 0.321473 0.477566 0.435962 0.087 Uiso 1 1 calc R . . . .
C35 C 0.2192(3) 0.27236(19) 0.89026(15) 0.0706(11) Uani 1 1 d . . . . .
H35 H 0.146466 0.276679 0.876561 0.085 Uiso 1 1 calc R . . . .
C29 C 0.0814(3) 0.4283(2) 0.8058(2) 0.0829(12) Uani 1 1 d . . . . .
H29 H 0.061411 0.407879 0.771488 0.099 Uiso 1 1 calc R . . . .
C58 C 0.3860(3) 0.5512(2) 0.48785(18) 0.0762(12) Uani 1 1 d . . . . .
H58 H 0.427254 0.571390 0.464190 0.091 Uiso 1 1 calc R . . . .
C33 C 0.3593(4) 0.2223(2) 0.95501(16) 0.0853(13) Uani 1 1 d . . . . .
H33 H 0.381518 0.191959 0.983866 0.102 Uiso 1 1 calc R . . . .
C32 C 0.4334(3) 0.2605(2) 0.93323(15) 0.0766(11) Uani 1 1 d . . . . .
H32 H 0.505810 0.256875 0.947766 0.092 Uiso 1 1 calc R . . . .
C51 C -0.0301(3) 0.5859(2) 0.59660(19) 0.0811(12) Uani 1 1 d . . . . .
H51 H -0.021900 0.629077 0.581581 0.097 Uiso 1 1 calc R . . . .
C10 C 0.7704(4) 0.3233(2) 0.8492(2) 0.1040(17) Uani 1 1 d . . . . .
H10 H 0.770452 0.313562 0.886241 0.125 Uiso 1 1 calc R . . . .
C46 C -0.1328(3) 0.3502(2) 0.54686(16) 0.0810(12) Uani 1 1 d . . . . .
H46 H -0.163958 0.390978 0.555986 0.097 Uiso 1 1 calc R . . . .
C16 C 0.6156(3) 0.58301(17) 0.65863(17) 0.0677(11) Uani 1 1 d . . . . .
H16 H 0.591346 0.604328 0.625061 0.081 Uiso 1 1 calc R . . . .
C65 C 0.3510(3) 0.63345(17) 0.74888(17) 0.0734(11) Uani 1 1 d . . . . .
H65 H 0.418956 0.637644 0.739420 0.088 Uiso 1 1 calc R . . . .
C42 C 0.0219(3) 0.2858(2) 0.53566(16) 0.0824(12) Uani 1 1 d . . . . .
H42 H 0.095735 0.282304 0.537554 0.099 Uiso 1 1 calc R . . . .
C61 C 0.1734(3) 0.58743(18) 0.73136(17) 0.0755(11) Uani 1 1 d . . . . .
H61 H 0.121730 0.560470 0.710085 0.091 Uiso 1 1 calc R . . . .
C25 C 0.2054(4) 0.4420(2) 0.88732(19) 0.0946(14) Uani 1 1 d . . . . .
H25 H 0.270268 0.430868 0.909211 0.114 Uiso 1 1 calc R . . . .
C49 C -0.0986(3) 0.5160(3) 0.66211(19) 0.0910(13) Uani 1 1 d . . . . .
H49 H -0.136460 0.511522 0.691323 0.109 Uiso 1 1 calc R . . . .
C45 C -0.1975(4) 0.2950(3) 0.5288(2) 0.1033(15) Uani 1 1 d . . . . .
H45 H -0.271446 0.298587 0.526421 0.124 Uiso 1 1 calc R . . . .
C64 C 0.3266(5) 0.6664(2) 0.7942(2) 0.1023(15) Uani 1 1 d . . . . .
H64 H 0.378346 0.693182 0.815624 0.123 Uiso 1 1 calc R . . . .
C44 C -0.1531(5) 0.2350(3) 0.5146(2) 0.1157(18) Uani 1 1 d . . . . .
H44 H -0.196839 0.197508 0.503392 0.139 Uiso 1 1 calc R . . . .
C9 C 0.8573(4) 0.3060(2) 0.8250(3) 0.119(2) Uani 1 1 d . . . . .
H9 H 0.915176 0.282761 0.845037 0.142 Uiso 1 1 calc R . . . .
C62 C 0.1495(4) 0.6210(3) 0.7771(2) 0.1087(16) Uani 1 1 d . . . . .
H62 H 0.081718 0.617177 0.786877 0.130 Uiso 1 1 calc R . . . .
C43 C -0.0439(5) 0.2299(2) 0.5166(2) 0.1150(17) Uani 1 1 d . . . . .
H43 H -0.014032 0.189707 0.505469 0.138 Uiso 1 1 calc R . . . .
C63 C 0.2276(6) 0.6606(3) 0.8084(2) 0.1192(19) Uani 1 1 d . . . . .
H63 H 0.212220 0.683415 0.839397 0.143 Uiso 1 1 calc R . . . .
C50 C -0.0864(3) 0.5791(2) 0.6393(2) 0.0928(14) Uani 1 1 d . . . . .
H50 H -0.116740 0.617635 0.653010 0.111 Uiso 1 1 calc R . . . .
C8 C 0.8577(3) 0.3229(2) 0.7724(3) 0.1054(17) Uani 1 1 d . . . . .
H8 H 0.917694 0.312470 0.756526 0.126 Uiso 1 1 calc R . . . .
C66 C 0.3215(4) 0.66226(17) 0.62394(17) 0.0970(14) Uani 1 1 d . . . . .
H66A H 0.274395 0.681839 0.646689 0.145 Uiso 1 1 calc GR . . . .
H66B H 0.299492 0.676619 0.586448 0.145 Uiso 1 1 calc GR . . . .
H66C H 0.393505 0.677510 0.636638 0.145 Uiso 1 1 calc GR . . . .
C26 C 0.1381(6) 0.4899(3) 0.9062(2) 0.133(2) Uani 1 1 d . . . . .
H26 H 0.158056 0.510909 0.940303 0.159 Uiso 1 1 calc R . . . .
C27 C 0.0428(6) 0.5057(3) 0.8744(3) 0.139(2) Uani 1 1 d . . . . .
H27 H -0.002442 0.537575 0.886959 0.167 Uiso 1 1 calc R . . . .
C28 C 0.0130(4) 0.4757(3) 0.8245(3) 0.1178(18) Uani 1 1 d . . . . .
H28 H -0.052378 0.486531 0.802986 0.141 Uiso 1 1 calc R . . . .

loop_
_atom_site_aniso_label
_atom_site_aniso_U_11
_atom_site_aniso_U_22
_atom_site_aniso_U_33
_atom_site_aniso_U_23
_atom_site_aniso_U_13
_atom_site_aniso_U_12
Y1 0.04062(17) 0.03683(17) 0.04847(19) 0.00229(16) 0.00854(13) 0.00057(15)
N1 0.0472(16) 0.0457(16) 0.0446(16) -0.0039(13) 0.0084(13) -0.0001(13)
N2 0.0441(15) 0.0489(16) 0.0547(17) 0.0083(14) 0.0039(13) -0.0064(13)
N3 0.0401(14) 0.0349(14) 0.0422(15) 0.0007(11) 0.0100(12) -0.0002(12)
N5 0.0441(15) 0.0455(16) 0.0523(17) 0.0016(13) 0.0062(13) 0.0034(13)
N4 0.0558(17) 0.0418(16) 0.0558(19) 0.0005(13) 0.0082(15) 0.0049(13)
C4 0.0404(18) 0.0345(17) 0.050(2) 0.0041(15) 0.0123(15) -0.0009(14)
N6 0.0588(18) 0.0484(16) 0.0456(16) 0.0025(13) 0.0035(14) -0.0020(15)
C12 0.0406(18) 0.0412(19) 0.057(2) -0.0015(17) 0.0150(17) 0.0002(15)
C21 0.0401(18) 0.0438(19) 0.0415(19) 0.0022(15) 0.0092(15) 0.0011(15)
C18 0.0398(17) 0.0355(18) 0.0439(18) 0.0014(14) 0.0070(14) -0.0045(14)
C5 0.0365(17) 0.0352(17) 0.052(2) 0.0013(15) 0.0098(15) -0.0027(14)
C23 0.0444(19) 0.0456(19) 0.054(2) 0.0077(17) 0.0136(16) -0.0021(16)
C36 0.0352(17) 0.050(2) 0.050(2) 0.0067(17) 0.0092(15) 0.0014(15)
C20 0.053(2) 0.042(2) 0.048(2) -0.0054(16) 0.0124(16) 0.0024(16)
C47 0.0391(19) 0.058(2) 0.063(2) 0.0051(19) 0.0057(17) 0.0039(17)
C55 0.0440(19) 0.051(2) 0.049(2) 0.0068(17) 0.0043(16) 0.0137(16)
C30 0.061(2) 0.055(2) 0.045(2) 0.0017(17) 0.0169(18) -0.0007(18)
C19 0.0465(19) 0.0346(18) 0.052(2) -0.0074(15) 0.0092(16) -0.0095(15)
C39 0.052(2) 0.050(2) 0.059(2) 0.0022(18) -0.0047(17) -0.0072(17)
C54 0.055(2) 0.050(2) 0.054(2) 0.0080(17) 0.0098(18) 0.0046(17)
C3 0.050(2) 0.047(2) 0.062(2) 0.0031(17) 0.0128(19) 0.0127(17)
C6 0.0396(19) 0.043(2) 0.069(3) 0.0048(18) -0.0016(18) -0.0082(15)
C22 0.0477(19) 0.0350(18) 0.056(2) 0.0061(15) 0.0111(16) 0.0010(15)
C17 0.053(2) 0.048(2) 0.074(3) -0.0005(19) 0.0187(19) -0.0057(17)
C2 0.071(2) 0.054(2) 0.054(2) -0.0101(18) 0.010(2) 0.012(2)
C37 0.050(2) 0.046(2) 0.065(2) 0.0111(18) 0.0108(18) -0.0067(17)
C38 0.055(2) 0.043(2) 0.083(3) 0.001(2) 0.001(2) -0.0097(17)
C48 0.057(2) 0.075(3) 0.083(3) -0.001(2) 0.016(2) -0.002(2)
C56 0.056(2) 0.064(2) 0.061(2) 0.005(2) 0.0087(19) 0.0075(18)
C41 0.063(2) 0.057(2) 0.055(2) 0.0056(19) -0.0014(19) -0.006(2)
C13 0.055(2) 0.055(2) 0.068(2) -0.0046(19) 0.0126(19) -0.0100(18)
C59 0.064(2) 0.061(2) 0.082(3) 0.015(2) 0.011(2) -0.0018(19)
C40 0.048(2) 0.052(2) 0.052(2) 0.0081(17) 0.0041(17) 0.0025(17)
C52 0.050(2) 0.064(2) 0.074(3) 0.010(2) 0.0027(19) 0.0107(19)
C31 0.067(2) 0.067(2) 0.047(2) 0.0120(18) 0.0117(19) -0.0062(19)
C11 0.051(2) 0.077(3) 0.084(3) 0.021(2) -0.008(2) -0.015(2)
C1 0.055(2) 0.053(2) 0.051(2) -0.0034(17) 0.0048(17) 0.0037(17)
C7 0.045(2) 0.072(3) 0.105(3) -0.017(2) 0.007(2) -0.002(2)
C60 0.069(2) 0.0364(19) 0.067(2) -0.0009(18) 0.011(2) 0.0064(18)
C53 0.058(2) 0.040(2) 0.078(3) 0.0072(19) 0.003(2) 0.0028(16)
C14 0.063(2) 0.050(2) 0.099(3) -0.016(2) 0.023(2) -0.0179(19)
C24 0.053(2) 0.059(2) 0.075(3) -0.003(2) 0.030(2) -0.0038(18)
C15 0.068(3) 0.036(2) 0.116(4) -0.002(2) 0.038(3) -0.0087(19)
C34 0.109(4) 0.091(3) 0.062(3) 0.011(2) 0.023(3) -0.039(3)
C57 0.075(3) 0.086(3) 0.061(3) 0.008(2) 0.021(2) 0.006(2)
C35 0.077(3) 0.079(3) 0.059(2) 0.006(2) 0.021(2) -0.022(2)
C29 0.060(3) 0.072(3) 0.120(4) -0.013(3) 0.027(3) 0.001(2)
C58 0.067(3) 0.092(3) 0.073(3) 0.026(3) 0.024(2) 0.005(2)
C33 0.129(4) 0.078(3) 0.048(2) 0.013(2) 0.011(3) -0.010(3)
C32 0.082(3) 0.090(3) 0.055(2) 0.008(2) 0.003(2) 0.000(2)
C51 0.062(3) 0.071(3) 0.109(4) 0.004(2) 0.009(3) 0.018(2)
C10 0.077(3) 0.100(4) 0.117(4) 0.050(3) -0.039(3) -0.024(3)
C46 0.057(3) 0.078(3) 0.101(3) 0.013(2) -0.007(2) -0.008(2)
C16 0.071(3) 0.048(2) 0.090(3) 0.015(2) 0.032(2) 0.0026(19)
C65 0.094(3) 0.041(2) 0.085(3) -0.008(2) 0.014(2) -0.002(2)
C42 0.084(3) 0.074(3) 0.086(3) -0.014(2) 0.005(2) -0.003(2)
C61 0.082(3) 0.056(2) 0.091(3) -0.004(2) 0.023(2) 0.015(2)
C25 0.094(3) 0.109(4) 0.088(3) -0.018(3) 0.037(3) 0.019(3)
C49 0.061(3) 0.104(4) 0.115(4) -0.022(3) 0.034(3) 0.008(3)
C45 0.078(3) 0.094(4) 0.127(4) 0.010(3) -0.017(3) -0.030(3)
C64 0.144(5) 0.063(3) 0.100(4) -0.029(3) 0.019(3) -0.004(3)
C44 0.108(4) 0.094(4) 0.128(4) -0.005(3) -0.031(4) -0.042(3)
C9 0.056(3) 0.078(3) 0.202(7) 0.042(4) -0.039(4) -0.003(3)
C62 0.123(4) 0.085(4) 0.132(5) -0.007(3) 0.064(4) 0.024(3)
C43 0.125(5) 0.076(3) 0.132(4) -0.026(3) -0.014(4) -0.013(3)
C63 0.189(6) 0.078(4) 0.103(4) -0.020(3) 0.059(5) 0.021(4)
C50 0.066(3) 0.074(3) 0.136(4) -0.025(3) 0.011(3) 0.022(2)
C8 0.047(3) 0.072(3) 0.188(6) -0.003(4) -0.009(3) 0.003(2)
C66 0.147(4) 0.047(2) 0.100(3) 0.015(2) 0.026(3) -0.001(2)
C26 0.144(5) 0.133(5) 0.130(5) -0.041(4) 0.050(4) 0.022(4)
C27 0.122(5) 0.119(5) 0.197(7) -0.038(5) 0.092(5) 0.022(4)
C28 0.076(3) 0.100(4) 0.185(6) -0.015(4) 0.045(4) 0.018(3)

loop_
_atom_type_symbol
_atom_type_description
_atom_type_scat_dispersion_real
_atom_type_scat_dispersion_imag
_atom_type_scat_source
C C 0.0033 0.0016 'International Tables Vol C Tables 4.2.6.8 and 6.1.1.4'
H H 0.0000 0.0000 'International Tables Vol C Tables 4.2.6.8 and 6.1.1.4'
N N 0.0061 0.0033 'International Tables Vol C Tables 4.2.6.8 and 6.1.1.4'
Y Y -2.7962 3.5667 'International Tables Vol C Tables 4.2.6.8 and 6.1.1.4'

loop_
_geom_angle_atom_site_label_1
_geom_angle_atom_site_label_2
_geom_angle_atom_site_label_3
_geom_angle
_geom_angle_site_symmetry_1
_geom_angle_site_symmetry_3
_geom_angle_publ_flag
N1 Y1 N2 105.82(9) . . ?
N1 Y1 N3 73.13(8) . . ?
N1 Y1 N5 89.72(9) . . ?
N1 Y1 N4 113.69(9) . . ?
N1 Y1 C21 102.12(9) . . ?
N1 Y1 C18 64.36(9) . . ?
N1 Y1 C20 111.68(9) . . ?
N1 Y1 C19 88.83(9) . . ?
N2 Y1 N3 72.15(8) . . ?
N2 Y1 N4 139.97(9) . . ?
N2 Y1 C21 62.95(9) . . ?
N2 Y1 C18 101.77(8) . . ?
N2 Y1 C20 86.63(9) . . ?
N2 Y1 C19 110.13(9) . . ?
N3 Y1 C21 28.99(7) . . ?
N3 Y1 C18 29.63(7) . . ?
N3 Y1 C20 47.00(8) . . ?
N3 Y1 C19 47.31(8) . . ?
N5 Y1 N2 101.65(9) . . ?
N5 Y1 N3 158.75(8) . . ?
N5 Y1 N4 73.13(9) . . ?
N5 Y1 C21 162.52(9) . . ?
N5 Y1 C18 148.93(9) . . ?
N5 Y1 C20 154.24(9) . . ?
N5 Y1 C19 147.32(9) . . ?
N4 Y1 N3 124.92(8) . . ?
N4 Y1 C21 112.61(9) . . ?
N4 Y1 C18 100.75(8) . . ?
N4 Y1 C20 84.80(9) . . ?
N4 Y1 C19 77.65(9) . . ?
C21 Y1 C20 28.10(8) . . ?
C18 Y1 C21 48.15(8) . . ?
C18 Y1 C20 47.41(9) . . ?
C18 Y1 C19 28.39(8) . . ?
C19 Y1 C21 47.19(8) . . ?
C19 Y1 C20 28.78(8) . . ?
C4 N1 Y1 131.3(2) . . ?
C1 N1 Y1 122.3(2) . . ?
C1 N1 C4 105.8(2) . . ?
C36 N2 Y1 131.5(2) . . ?
C39 N2 Y1 122.2(2) . . ?
C39 N2 C36 104.9(2) . . ?
C21 N3 Y1 78.75(15) . . ?
C21 N3 C18 109.0(2) . . ?
C21 N3 C22 126.1(2) . . ?
C18 N3 Y1 76.46(15) . . ?
C18 N3 C22 124.9(2) . . ?
C22 N3 Y1 112.55(17) . . ?
N6 N5 Y1 119.02(17) . . ?
C55 N5 Y1 117.83(19) . . ?
C55 N5 N6 111.6(2) . . ?
C60 N4 Y1 115.0(2) . . ?
C53 N4 Y1 124.8(2) . . ?
C53 N4 C60 120.2(3) . . ?
N1 C4 C5 117.3(2) . . ?
C3 C4 N1 109.3(3) . . ?
C3 C4 C5 133.5(3) . . ?
C40 N6 N5 114.6(3) . . ?
C17 C12 C5 121.1(3) . . ?
C17 C12 C13 118.6(3) . . ?
C13 C12 C5 120.0(3) . . ?
N3 C21 Y1 72.26(15) . . ?
N3 C21 C23 124.7(3) . . ?
C23 C21 Y1 112.35(18) . . ?
C20 C21 Y1 76.92(17) . . ?
C20 C21 N3 107.2(2) . . ?
C20 C21 C23 127.9(3) . . ?
N3 C18 Y1 73.92(14) . . ?
N3 C18 C5 124.8(2) . . ?
C5 C18 Y1 111.15(18) . . ?
C19 C18 Y1 77.68(17) . . ?
C19 C18 N3 106.7(2) . . ?
C19 C18 C5 128.4(3) . . ?
C4 C5 C12 111.3(2) . . ?
C18 C5 C4 107.6(2) . . ?
C18 C5 C12 104.5(2) . . ?
C18 C5 C6 112.3(3) . . ?
C6 C5 C4 112.7(2) . . ?
C6 C5 C12 108.1(2) . . ?
C21 C23 C30 111.3(2) . . ?
C21 C23 C24 107.4(2) . . ?
C36 C23 C21 107.0(2) . . ?
C36 C23 C30 112.3(2) . . ?
C36 C23 C24 111.5(3) . . ?
C30 C23 C24 107.2(3) . . ?
N2 C36 C23 118.1(3) . . ?
C37 C36 N2 110.2(3) . . ?
C37 C36 C23 131.7(3) . . ?
C21 C20 Y1 74.98(17) . . ?
C21 C20 C19 108.4(3) . . ?
C19 C20 Y1 74.54(17) . . ?
C48 C47 C40 121.2(3) . . ?
C48 C47 C52 118.9(3) . . ?
C52 C47 C40 119.9(3) . . ?
N5 C55 C54 121.5(3) . . ?
N5 C55 C56 122.1(3) . . ?
C56 C55 C54 116.3(3) . . ?
C31 C30 C23 123.9(3) . . ?
C31 C30 C35 116.8(3) . . ?
C35 C30 C23 119.2(3) . . ?
C18 C19 Y1 73.94(16) . . ?
C18 C19 C20 108.7(3) . . ?
C20 C19 Y1 76.68(17) . . ?
C38 C39 N2 111.0(3) . . ?
C55 C54 C53 122.4(3) . . ?
C59 C54 C55 118.0(3) . . ?
C59 C54 C53 119.0(3) . . ?
C4 C3 C2 107.1(3) . . ?
C11 C6 C5 123.0(3) . . ?
C11 C6 C7 117.5(3) . . ?
C7 C6 C5 119.4(3) . . ?
C12 C17 C16 120.3(3) . . ?
C1 C2 C3 107.2(3) . . ?
C36 C37 C38 106.8(3) . . ?
C39 C38 C37 107.2(3) . . ?
C47 C48 C49 120.5(4) . . ?
C57 C56 C55 122.4(4) . . ?
C46 C41 C40 121.6(3) . . ?
C42 C41 C40 120.0(3) . . ?
C42 C41 C46 118.3(4) . . ?
C12 C13 C14 120.5(3) . . ?
C58 C59 C54 122.9(4) . . ?
N6 C40 C47 123.4(3) . . ?
N6 C40 C41 116.4(3) . . ?
C47 C40 C41 120.1(3) . . ?
C51 C52 C47 120.6(4) . . ?
C32 C31 C30 122.1(3) . . ?
C6 C11 C10 121.0(4) . . ?
C2 C1 N1 110.6(3) . . ?
C8 C7 C6 120.2(4) . . ?
C65 C60 N4 121.9(3) . . ?
C61 C60 N4 117.9(3) . . ?
C61 C60 C65 120.1(4) . . ?
N4 C53 C54 122.2(3) . . ?
N4 C53 C66 120.9(3) . . ?
C54 C53 C66 116.7(3) . . ?
C15 C14 C13 120.4(4) . . ?
C29 C24 C23 121.3(4) . . ?
C25 C24 C23 120.3(4) . . ?
C25 C24 C29 118.4(4) . . ?
C14 C15 C16 120.1(3) . . ?
C35 C34 C33 120.0(4) . . ?
C56 C57 C58 120.9(4) . . ?
C34 C35 C30 121.3(4) . . ?
C24 C29 C28 121.2(4) . . ?
C59 C58 C57 119.0(4) . . ?
C32 C33 C34 119.8(4) . . ?
C33 C32 C31 119.9(4) . . ?
C50 C51 C52 120.2(4) . . ?
C9 C10 C11 119.8(5) . . ?
C45 C46 C41 121.2(4) . . ?
C15 C16 C17 120.1(4) . . ?
C64 C65 C60 119.5(4) . . ?
C41 C42 C43 120.5(4) . . ?
C60 C61 C62 120.0(4) . . ?
C24 C25 C26 121.0(5) . . ?
C50 C49 C48 119.3(4) . . ?
C44 C45 C46 120.1(5) . . ?
C63 C64 C65 120.7(5) . . ?
C45 C44 C43 120.2(5) . . ?
C8 C9 C10 119.2(5) . . ?
C61 C62 C63 119.1(5) . . ?
C44 C43 C42 119.5(5) . . ?
C64 C63 C62 120.6(5) . . ?
C51 C50 C49 120.6(4) . . ?
C9 C8 C7 122.1(5) . . ?
C27 C26 C25 119.5(5) . . ?
C28 C27 C26 120.8(5) . . ?
C27 C28 C29 119.2(5) . . ?

loop_
_geom_bond_atom_site_label_1
_geom_bond_atom_site_label_2
_geom_bond_distance
_geom_bond_site_symmetry_2
_geom_bond_publ_flag
Y1 N1 2.267(2) . ?
Y1 N2 2.323(2) . ?
Y1 N3 2.733(2) . ?
Y1 N5 2.290(3) . ?
Y1 N4 2.388(2) . ?
Y1 C21 2.814(3) . ?
Y1 C18 2.765(3) . ?
Y1 C20 2.838(3) . ?
Y1 C19 2.811(3) . ?
N1 C4 1.388(3) . ?
N1 C1 1.372(4) . ?
N2 C36 1.390(4) . ?
N2 C39 1.378(4) . ?
N3 C21 1.391(3) . ?
N3 C18 1.406(3) . ?
N3 C22 1.475(3) . ?
N5 N6 1.429(3) . ?
N5 C55 1.371(4) . ?
N4 C60 1.431(4) . ?
N4 C53 1.302(4) . ?
C4 C5 1.529(4) . ?
C4 C3 1.374(4) . ?
N6 C40 1.292(4) . ?
C12 C5 1.559(4) . ?
C12 C17 1.372(4) . ?
C12 C13 1.383(4) . ?
C21 C23 1.535(4) . ?
C21 C20 1.373(4) . ?
C18 C5 1.527(4) . ?
C18 C19 1.368(4) . ?
C5 C6 1.528(4) . ?
C23 C36 1.517(4) . ?
C23 C30 1.537(4) . ?
C23 C24 1.549(4) . ?
C36 C37 1.369(4) . ?
C20 C19 1.404(4) . ?
C47 C48 1.378(4) . ?
C47 C40 1.482(4) . ?
C47 C52 1.384(4) . ?
C55 C54 1.433(4) . ?
C55 C56 1.415(4) . ?
C30 C31 1.384(4) . ?
C30 C35 1.403(4) . ?
C39 C38 1.356(4) . ?
C54 C59 1.414(4) . ?
C54 C53 1.454(5) . ?
C3 C2 1.396(4) . ?
C6 C11 1.369(4) . ?
C6 C7 1.400(4) . ?
C17 C16 1.404(4) . ?
C2 C1 1.356(4) . ?
C37 C38 1.399(4) . ?
C48 C49 1.396(5) . ?
C56 C57 1.363(4) . ?
C41 C40 1.491(4) . ?
C41 C46 1.386(5) . ?
C41 C42 1.381(5) . ?
C13 C14 1.389(4) . ?
C59 C58 1.353(5) . ?
C52 C51 1.371(5) . ?
C31 C32 1.379(5) . ?
C11 C10 1.408(5) . ?
C7 C8 1.378(6) . ?
C60 C65 1.383(5) . ?
C60 C61 1.376(5) . ?
C53 C66 1.516(4) . ?
C14 C15 1.358(5) . ?
C24 C29 1.373(5) . ?
C24 C25 1.364(5) . ?
C15 C16 1.362(5) . ?
C34 C35 1.378(5) . ?
C34 C33 1.380(5) . ?
C57 C58 1.372(5) . ?
C29 C28 1.392(6) . ?
C33 C32 1.372(5) . ?
C51 C50 1.368(6) . ?
C10 C9 1.373(7) . ?
C46 C45 1.379(5) . ?
C65 C64 1.364(5) . ?
C42 C43 1.403(5) . ?
C61 C62 1.377(6) . ?
C25 C26 1.392(6) . ?
C49 C50 1.369(6) . ?
C45 C44 1.365(6) . ?
C64 C63 1.357(6) . ?
C44 C43 1.377(6) . ?
C9 C8 1.336(7) . ?
C62 C63 1.383(7) . ?
C26 C27 1.361(7) . ?
C27 C28 1.356(7) . ?

loop_
_smtbx_masks_void_nr
_smtbx_masks_void_average_x
_smtbx_masks_void_average_y
_smtbx_masks_void_average_z
_smtbx_masks_void_volume
_smtbx_masks_void_count_electrons
_smtbx_masks_void_content
1 -0.102 0.000 0.500 630.2 102.9 ?
2 -0.756 0.500 1.000 630.2 102.9 ?
3 0.118 0.713 0.344 8.0 0.0 ?
4 0.118 0.787 0.844 8.0 0.0 ?
5 0.882 0.213 0.156 8.0 0.0 ?
6 0.882 0.287 0.656 8.0 0.0 ?
